data_7708677
loop_
_publ_author_name
'Chang, Guoliang'
'Zhang, Peng'
'Yang, Wenjing'
'Dong, Yanhong'
'Xie, Shangqing'
'Sun, Hongjian'
'Li, Xiaoyan'
'Fuhr, Olaf'
'Fenske, Dieter'

_publ_section_title
;
 Synthesis of Silyl Iron Dinitrogen Complexes for Activation of Dihydrogen
 and Catalytic Silylation of Dinitrogen
;
_journal_name_full 'Dalton Transactions'
_journal_paper_doi 10.1039/D1DT02832D
_journal_year 2021
_chemical_formula_moiety 'C28 H49 Fe N2 P3 Si'
_chemical_formula_sum 'C28 H49 Fe N2 P3 Si'
_chemical_formula_weight 590.54
_space_group_crystal_system monoclinic
_space_group_IT_number 14
_space_group_name_Hall '-P 2yn'
_space_group_name_H-M_alt 'P 1 21/n 1'
_atom_sites_solution_hydrogens mixed
_atom_sites_solution_primary direct
_audit_creation_date 2017-07-07
_audit_creation_method
;
Olex2 1.2
(compiled 2017.03.02 svn.r3394 for OlexSys, GUI svn.r5324)
;
_audit_update_record
;
2017-07-10 deposited with the CCDC.	2021-11-02 downloaded from the CCDC.
;
_cell_angle_alpha 90
_cell_angle_beta 105.988(2)
_cell_angle_gamma 90
_cell_formula_units_Z 4
_cell_length_a 13.4753(4)
_cell_length_b 17.1665(4)
_cell_length_c 13.9116(4)
_cell_measurement_reflns_used 21386
_cell_measurement_temperature 153.15
_cell_measurement_theta_max 63.31
_cell_measurement_theta_min 4.04
_cell_volume 3093.61(15)
_computing_molecular_graphics 'Olex2 (Dolomanov et al., 2009)'
_computing_publication_material 'Olex2 (Dolomanov et al., 2009)'
_computing_structure_refinement 'ShelXL (Sheldrick, 2015)'
_computing_structure_solution 'ShelXS (Sheldrick, 2008)'
_diffrn_ambient_temperature 153.15
_diffrn_detector Pilatus300K
_diffrn_detector_area_resol_mean 5.81
_diffrn_detector_type DECTRIS
_diffrn_measured_fraction_theta_full 0.976
_diffrn_measured_fraction_theta_max 0.976
_diffrn_measurement_device '4-circle goniometer'
_diffrn_measurement_device_type 'Stoe StadiVari'
_diffrn_measurement_method 'rotation method'
_diffrn_radiation_collimation '0.6 mm diameter'
_diffrn_radiation_monochromator 'multilayer optics'
_diffrn_radiation_polarisn_norm 0
_diffrn_radiation_probe x-ray
_diffrn_radiation_type CuK\a
_diffrn_radiation_wavelength 1.54186
_diffrn_reflns_av_R_equivalents 0.0267
_diffrn_reflns_av_unetI/netI 0.0221
_diffrn_reflns_Laue_measured_fraction_full 0.976
_diffrn_reflns_Laue_measured_fraction_max 0.976
_diffrn_reflns_limit_h_max 12
_diffrn_reflns_limit_h_min -15
_diffrn_reflns_limit_k_max 19
_diffrn_reflns_limit_k_min -19
_diffrn_reflns_limit_l_max 14
_diffrn_reflns_limit_l_min -15
_diffrn_reflns_number 15684
_diffrn_reflns_point_group_measured_fraction_full 0.976
_diffrn_reflns_point_group_measured_fraction_max 0.976
_diffrn_reflns_theta_full 62.913
_diffrn_reflns_theta_max 62.913
_diffrn_reflns_theta_min 4.191
_diffrn_source 'Cu Genix 3D'
_diffrn_source_current 1.000
_diffrn_source_power 0.050
_diffrn_source_target Cu
_diffrn_source_type 'microfocus sealed X-ray tube'
_diffrn_source_voltage 50
_exptl_absorpt_coefficient_mu 5.884
_exptl_absorpt_correction_T_max 0.4917
_exptl_absorpt_correction_T_min 0.2970
_exptl_absorpt_correction_type integration
_exptl_absorpt_process_details 'STOE Xred and LANA'
_exptl_crystal_colour yellow
_exptl_crystal_colour_primary yellow
_exptl_crystal_density_diffrn 1.268
_exptl_crystal_description cube
_exptl_crystal_F_000 1264
_exptl_crystal_size_max 0.24
_exptl_crystal_size_mid 0.23
_exptl_crystal_size_min 0.22
_refine_diff_density_max 0.750
_refine_diff_density_min -0.752
_refine_diff_density_rms 0.068
_refine_ls_extinction_method none
_refine_ls_goodness_of_fit_ref 1.040
_refine_ls_hydrogen_treatment mixed
_refine_ls_matrix_type full
_refine_ls_number_parameters 332
_refine_ls_number_reflns 4868
_refine_ls_number_restraints 0
_refine_ls_restrained_S_all 1.040
_refine_ls_R_factor_all 0.0504
_refine_ls_R_factor_gt 0.0453
_refine_ls_shift/su_max 0.001
_refine_ls_shift/su_mean 0.000
_refine_ls_structure_factor_coef Fsqd
_refine_ls_weighting_details 'w=1/[\s^2^(Fo^2^)+(0.0606P)^2^+4.7089P] where P=(Fo^2^+2Fc^2^)/3'
_refine_ls_weighting_scheme calc
_refine_ls_wR_factor_gt 0.1161
_refine_ls_wR_factor_ref 0.1195
_reflns_Friedel_coverage 0.000
_reflns_number_gt 4416
_reflns_number_total 4868
_reflns_threshold_expression 'I > 2\s(I)'
_cod_data_source_file d1dt02832d2.cif
_cod_data_source_block sun44b
_cod_original_cell_volume 3093.60(15)
_cod_database_code 7708677
_shelx_shelxl_version_number 2014/7
_shelx_space_group_comment
;
The symmetry employed for this shelxl refinement is uniquely defined
by the following loop, which should always be used as a source of
symmetry information in preference to the above space-group names.
They are only intended as comments.
;
_olex2_refinement_description
;
1. Fixed Uiso
 At 1.2 times of:
  All C(H) groups
 At 1.5 times of:
  All C(H,H,H) groups
2.a Ternary CH refined with riding coordinates:
 C8(H10), C11(H20), C20(H7), C23(H2)
2.b Aromatic/amide H refined with riding coordinates:
 C4(H23), C5(H14), C6(H11), C7(H21), C16(H8), C17(H17), C18(H4), C19(H12)
2.c Idealised Me refined as rotating group:
 C1(H0AA,H0AB,H0AC), C9(H26A,H26B,H26C), C10(H24A,H24B,H24C), C12(H15A,H15B,
 H15C), C13(H25A,H25B,H25C), C21(H6A,H6B,H6C), C22(H19A,H19B,H19C), C24(H16A,
 H16B,H16C), C25(H22A,H22B,H22C), C26(H27A,H27B,H27C), C27(H29A,H29B,H29C),
 C28(H31A,H31B,H31C)
;
_olex2_submission_special_instructions 'No special instructions were received'

loop_
_space_group_symop_operation_xyz
'x, y, z'
'-x+1/2, y+1/2, -z+1/2'
'-x, -y, -z'
'x-1/2, -y-1/2, z-1/2'

loop_
_atom_site_label
_atom_site_type_symbol
_atom_site_fract_x
_atom_site_fract_y
_atom_site_fract_z
_atom_site_U_iso_or_equiv
_atom_site_adp_type
_atom_site_occupancy
_atom_site_site_symmetry_order
_atom_site_calc_flag
_atom_site_refinement_flags_posn
_atom_site_refinement_flags_adp
_atom_site_refinement_flags_occupancy
_atom_site_disorder_assembly
_atom_site_disorder_group
Fe1 Fe 0.03893(4) 0.19213(3) 0.32834(4) 0.03319(17) Uani 1 1 d . . . . .
H1 H -0.052(3) 0.219(2) 0.246(3) 0.052(11) Uiso 1 1 d . . . . .
P1 P -0.04499(6) 0.28100(5) 0.39024(6) 0.0294(2) Uani 1 1 d . . . . .
P2 P 0.06711(6) 0.12744(4) 0.19981(6) 0.02555(19) Uani 1 1 d . . . . .
P3 P 0.16261(7) 0.15180(6) 0.46236(6) 0.0358(2) Uani 1 1 d . . . . .
Si1 Si 0.09066(7) 0.29797(5) 0.25093(7) 0.0331(2) Uani 1 1 d . . . . .
N1 N -0.0378(3) 0.1117(2) 0.3653(3) 0.0592(9) Uani 1 1 d . . . . .
N2 N -0.0844(3) 0.0616(2) 0.3886(3) 0.0739(12) Uani 1 1 d . . . . .
C1 C 0.2214(3) 0.3476(3) 0.2809(4) 0.0607(13) Uani 1 1 d . . . . .
H0AA H 0.2393 0.3673 0.3496 0.091 Uiso 1 1 calc GR . . . .
H0AB H 0.2186 0.3911 0.2346 0.091 Uiso 1 1 calc GR . . . .
H0AC H 0.2738 0.3101 0.2739 0.091 Uiso 1 1 calc GR . . . .
C2 C -0.0030(2) 0.38062(18) 0.2534(2) 0.0296(7) Uani 1 1 d . . . . .
C3 C -0.0734(2) 0.36686(18) 0.3091(2) 0.0285(7) Uani 1 1 d . . . . .
C4 C -0.1521(3) 0.4211(2) 0.3061(3) 0.0380(8) Uani 1 1 d . . . . .
H23 H -0.2004 0.4116 0.3432 0.046 Uiso 1 1 calc R . . . .
C5 C -0.1598(3) 0.4881(2) 0.2497(3) 0.0424(9) Uani 1 1 d . . . . .
H14 H -0.2150 0.5234 0.2460 0.051 Uiso 1 1 calc R . . . .
C6 C -0.0883(3) 0.5041(2) 0.1990(3) 0.0456(9) Uani 1 1 d . . . . .
H11 H -0.0923 0.5513 0.1624 0.055 Uiso 1 1 calc R . . . .
C7 C -0.0104(3) 0.45116(19) 0.2011(3) 0.0390(8) Uani 1 1 d . . . . .
H21 H 0.0394 0.4629 0.1664 0.047 Uiso 1 1 calc R . . . .
C8 C -0.1744(3) 0.2547(2) 0.4045(3) 0.0431(9) Uani 1 1 d . . . . .
H10 H -0.2057 0.3045 0.4196 0.052 Uiso 1 1 calc R . . . .
C9 C -0.1691(4) 0.2005(3) 0.4938(4) 0.0778(16) Uani 1 1 d . . . . .
H26A H -0.1495 0.1480 0.4781 0.117 Uiso 1 1 calc GR . . . .
H26B H -0.2368 0.1987 0.5071 0.117 Uiso 1 1 calc GR . . . .
H26C H -0.1176 0.2203 0.5530 0.117 Uiso 1 1 calc GR . . . .
C10 C -0.2462(3) 0.2246(2) 0.3055(3) 0.0481(9) Uani 1 1 d . . . . .
H24A H -0.2481 0.2624 0.2522 0.072 Uiso 1 1 calc GR . . . .
H24B H -0.3160 0.2176 0.3128 0.072 Uiso 1 1 calc GR . . . .
H24C H -0.2203 0.1746 0.2884 0.072 Uiso 1 1 calc GR . . . .
C11 C 0.0149(3) 0.3309(2) 0.5127(3) 0.0410(8) Uani 1 1 d . . . . .
H20 H 0.0414 0.2894 0.5638 0.049 Uiso 1 1 calc R . . . .
C12 C 0.1073(3) 0.3793(3) 0.5053(3) 0.0513(10) Uani 1 1 d . . . . .
H15A H 0.1505 0.3483 0.4734 0.077 Uiso 1 1 calc GR . . . .
H15B H 0.1478 0.3947 0.5724 0.077 Uiso 1 1 calc GR . . . .
H15C H 0.0830 0.4260 0.4651 0.077 Uiso 1 1 calc GR . . . .
C13 C -0.0563(3) 0.3841(3) 0.5533(3) 0.0624(13) Uani 1 1 d . . . . .
H25A H -0.0876 0.4233 0.5029 0.094 Uiso 1 1 calc GR . . . .
H25B H -0.0159 0.4101 0.6143 0.094 Uiso 1 1 calc GR . . . .
H25C H -0.1107 0.3527 0.5687 0.094 Uiso 1 1 calc GR . . . .
C14 C 0.0643(2) 0.27077(18) 0.1129(2) 0.0303(7) Uani 1 1 d . . . . .
C15 C 0.0460(2) 0.19168(17) 0.0902(2) 0.0273(7) Uani 1 1 d . . . . .
C16 C 0.0172(3) 0.16657(19) -0.0099(2) 0.0327(7) Uani 1 1 d . . . . .
H8 H 0.0054 0.1128 -0.0247 0.039 Uiso 1 1 calc R . . . .
C17 C 0.0059(3) 0.2198(2) -0.0869(3) 0.0387(8) Uani 1 1 d . . . . .
H17 H -0.0157 0.2027 -0.1544 0.046 Uiso 1 1 calc R . . . .
C18 C 0.0260(3) 0.2977(2) -0.0654(3) 0.0429(9) Uani 1 1 d . . . . .
H4 H 0.0196 0.3341 -0.1182 0.051 Uiso 1 1 calc R . . . .
C19 C 0.0558(3) 0.3229(2) 0.0336(3) 0.0407(8) Uani 1 1 d . . . . .
H12 H 0.0706 0.3764 0.0476 0.049 Uiso 1 1 calc R . . . .
C20 C -0.0199(2) 0.04378(17) 0.1502(2) 0.0281(7) Uani 1 1 d . . . . .
H7 H -0.0060 0.0276 0.0861 0.034 Uiso 1 1 calc R . . . .
C21 C 0.0026(3) -0.0269(2) 0.2198(3) 0.0410(8) Uani 1 1 d . . . . .
H6A H 0.0712 -0.0475 0.2227 0.061 Uiso 1 1 calc GR . . . .
H6B H -0.0495 -0.0673 0.1942 0.061 Uiso 1 1 calc GR . . . .
H6C H 0.0004 -0.0113 0.2869 0.061 Uiso 1 1 calc GR . . . .
C22 C -0.1330(2) 0.0681(2) 0.1249(3) 0.0349(7) Uani 1 1 d . . . . .
H19A H -0.1499 0.0843 0.1861 0.052 Uiso 1 1 calc GR . . . .
H19B H -0.1768 0.0241 0.0948 0.052 Uiso 1 1 calc GR . . . .
H19C H -0.1450 0.1117 0.0776 0.052 Uiso 1 1 calc GR . . . .
C23 C 0.1948(2) 0.08314(18) 0.2022(2) 0.0307(7) Uani 1 1 d . . . . .
H2 H 0.2085 0.0415 0.2545 0.037 Uiso 1 1 calc R . . . .
C24 C 0.2814(3) 0.1431(2) 0.2355(3) 0.0393(8) Uani 1 1 d . . . . .
H16A H 0.2732 0.1835 0.1842 0.059 Uiso 1 1 calc GR . . . .
H16B H 0.3482 0.1173 0.2450 0.059 Uiso 1 1 calc GR . . . .
H16C H 0.2782 0.1669 0.2986 0.059 Uiso 1 1 calc GR . . . .
C25 C 0.2023(3) 0.0445(2) 0.1050(3) 0.0358(8) Uani 1 1 d . . . . .
H22A H 0.1499 0.0035 0.0858 0.054 Uiso 1 1 calc GR . . . .
H22B H 0.2710 0.0216 0.1153 0.054 Uiso 1 1 calc GR . . . .
H22C H 0.1906 0.0836 0.0518 0.054 Uiso 1 1 calc GR . . . .
C26 C 0.2245(4) 0.0577(2) 0.4537(3) 0.0572(11) Uani 1 1 d . . . . .
H27A H 0.1716 0.0191 0.4230 0.086 Uiso 1 1 calc GR . . . .
H27B H 0.2623 0.0402 0.5208 0.086 Uiso 1 1 calc GR . . . .
H27C H 0.2725 0.0635 0.4126 0.086 Uiso 1 1 calc GR . . . .
C27 C 0.2766(3) 0.2091(3) 0.5229(3) 0.0625(12) Uani 1 1 d . . . . .
H29A H 0.3137 0.2227 0.4737 0.094 Uiso 1 1 calc GR . . . .
H29B H 0.3219 0.1786 0.5770 0.094 Uiso 1 1 calc GR . . . .
H29C H 0.2554 0.2569 0.5504 0.094 Uiso 1 1 calc GR . . . .
C28 C 0.1173(4) 0.1314(3) 0.5729(3) 0.0716(15) Uani 1 1 d . . . . .
H31A H 0.0836 0.1779 0.5902 0.107 Uiso 1 1 calc GR . . . .
H31B H 0.1762 0.1173 0.6293 0.107 Uiso 1 1 calc GR . . . .
H31C H 0.0679 0.0882 0.5583 0.107 Uiso 1 1 calc GR . . . .

loop_
_atom_site_aniso_label
_atom_site_aniso_U_11
_atom_site_aniso_U_22
_atom_site_aniso_U_33
_atom_site_aniso_U_23
_atom_site_aniso_U_13
_atom_site_aniso_U_12
Fe1 0.0420(3) 0.0270(3) 0.0259(3) -0.0062(2) 0.0014(2) 0.0074(2)
P1 0.0300(4) 0.0309(4) 0.0270(4) -0.0050(3) 0.0076(3) -0.0048(3)
P2 0.0286(4) 0.0223(4) 0.0252(4) -0.0035(3) 0.0066(3) 0.0000(3)
P3 0.0317(5) 0.0481(5) 0.0280(4) 0.0046(4) 0.0089(4) 0.0060(4)
Si1 0.0258(4) 0.0278(4) 0.0471(5) -0.0145(4) 0.0121(4) -0.0048(3)
N1 0.060(2) 0.059(2) 0.059(2) -0.0085(18) 0.0167(18) -0.0015(19)
N2 0.082(3) 0.062(2) 0.085(3) -0.002(2) 0.036(2) -0.022(2)
C1 0.034(2) 0.054(2) 0.100(4) -0.040(2) 0.029(2) -0.0165(18)
C2 0.0306(17) 0.0251(15) 0.0326(17) -0.0085(13) 0.0078(14) -0.0040(13)
C3 0.0285(16) 0.0264(16) 0.0297(16) -0.0112(13) 0.0064(13) -0.0032(12)
C4 0.0344(18) 0.0373(19) 0.0424(19) -0.0133(16) 0.0108(15) 0.0009(15)
C5 0.041(2) 0.0312(18) 0.048(2) -0.0122(16) 0.0004(17) 0.0078(15)
C6 0.067(3) 0.0241(17) 0.041(2) -0.0039(15) 0.0071(18) 0.0012(17)
C7 0.053(2) 0.0258(17) 0.0406(19) -0.0061(14) 0.0164(16) -0.0068(15)
C8 0.0355(19) 0.053(2) 0.0402(19) 0.0033(17) 0.0094(15) -0.0098(16)
C9 0.052(3) 0.110(4) 0.070(3) 0.036(3) 0.016(2) -0.022(3)
C10 0.0330(19) 0.050(2) 0.056(2) -0.0062(19) 0.0034(17) -0.0087(17)
C11 0.039(2) 0.052(2) 0.0292(18) -0.0113(16) 0.0056(15) -0.0017(17)
C12 0.037(2) 0.062(3) 0.053(2) -0.032(2) 0.0097(18) -0.0066(18)
C13 0.048(2) 0.094(3) 0.049(2) -0.038(2) 0.0194(19) -0.006(2)
C14 0.0265(16) 0.0260(16) 0.0430(18) -0.0030(14) 0.0172(14) -0.0016(13)
C15 0.0243(16) 0.0258(16) 0.0330(17) -0.0010(13) 0.0100(13) 0.0004(12)
C16 0.0369(18) 0.0298(17) 0.0318(17) -0.0011(14) 0.0102(14) -0.0008(14)
C17 0.0397(19) 0.044(2) 0.0338(18) 0.0043(15) 0.0123(15) 0.0027(16)
C18 0.050(2) 0.039(2) 0.046(2) 0.0119(16) 0.0229(18) 0.0049(16)
C19 0.046(2) 0.0267(17) 0.058(2) 0.0013(16) 0.0293(18) -0.0028(15)
C20 0.0345(17) 0.0243(15) 0.0277(15) -0.0044(12) 0.0122(13) -0.0027(13)
C21 0.050(2) 0.0287(17) 0.047(2) 0.0007(15) 0.0170(17) -0.0031(15)
C22 0.0321(17) 0.0344(18) 0.0386(18) -0.0082(15) 0.0103(14) -0.0068(14)
C23 0.0311(17) 0.0281(16) 0.0325(17) -0.0043(13) 0.0084(14) 0.0040(13)
C24 0.0314(18) 0.042(2) 0.044(2) -0.0101(16) 0.0091(15) 0.0007(15)
C25 0.0359(18) 0.0338(18) 0.0383(18) -0.0061(14) 0.0115(15) 0.0037(14)
C26 0.069(3) 0.055(2) 0.041(2) 0.0079(19) 0.003(2) 0.025(2)
C27 0.048(2) 0.083(3) 0.045(2) -0.012(2) -0.0070(19) 0.006(2)
C28 0.066(3) 0.102(4) 0.055(3) 0.040(3) 0.030(2) 0.034(3)

loop_
_atom_type_symbol
_atom_type_description
_atom_type_scat_dispersion_real
_atom_type_scat_dispersion_imag
_atom_type_scat_source
C C 0.0181 0.0091 'International Tables Vol C Tables 4.2.6.8 and 6.1.1.4'
H H 0.0000 0.0000 'International Tables Vol C Tables 4.2.6.8 and 6.1.1.4'
Fe Fe -1.1336 3.1974 'International Tables Vol C Tables 4.2.6.8 and 6.1.1.4'
N N 0.0311 0.0180 'International Tables Vol C Tables 4.2.6.8 and 6.1.1.4'
P P 0.2955 0.4335 'International Tables Vol C Tables 4.2.6.8 and 6.1.1.4'
Si Si 0.2541 0.3302 'International Tables Vol C Tables 4.2.6.8 and 6.1.1.4'

loop_
_exptl_crystal_face_index_h
_exptl_crystal_face_index_k
_exptl_crystal_face_index_l
_exptl_crystal_face_perp_dist
4 -1 1 0.1197
2 -4 0 0.1003
2 4 -2 0.0853
0 4 2 0.1129
-4 1 -1 0.1256
-2 4 0 0.0967
-3 -4 4 0.1049
0 -4 -1 0.0841
0 -4 -2 0.0915

loop_
_geom_angle_atom_site_label_1
_geom_angle_atom_site_label_2
_geom_angle_atom_site_label_3
_geom_angle
_geom_angle_site_symmetry_1
_geom_angle_site_symmetry_3
_geom_angle_publ_flag
P1 Fe1 P2 151.25(4) . . ?
P1 Fe1 P3 103.43(4) . . ?
P1 Fe1 Si1 83.77(3) . . ?
P2 Fe1 P3 105.19(4) . . ?
P2 Fe1 Si1 82.99(3) . . ?
P3 Fe1 Si1 112.29(4) . . ?
N1 Fe1 P1 91.24(11) . . ?
N1 Fe1 P2 94.69(11) . . ?
N1 Fe1 P3 83.34(12) . . ?
N1 Fe1 Si1 164.29(12) . . ?
C3 P1 Fe1 110.97(10) . . ?
C3 P1 C8 102.57(16) . . ?
C3 P1 C11 98.98(16) . . ?
C8 P1 Fe1 117.95(13) . . ?
C8 P1 C11 101.21(16) . . ?
C11 P1 Fe1 122.02(12) . . ?
C15 P2 Fe1 110.20(10) . . ?
C15 P2 C20 102.54(14) . . ?
C15 P2 C23 100.97(14) . . ?
C20 P2 Fe1 116.96(10) . . ?
C20 P2 C23 100.09(14) . . ?
C23 P2 Fe1 123.20(10) . . ?
C26 P3 Fe1 117.65(14) . . ?
C26 P3 C28 98.5(2) . . ?
C27 P3 Fe1 123.80(16) . . ?
C27 P3 C26 99.5(2) . . ?
C27 P3 C28 98.5(2) . . ?
C28 P3 Fe1 114.38(15) . . ?
C1 Si1 Fe1 129.11(17) . . ?
C1 Si1 C2 103.96(16) . . ?
C1 Si1 C14 103.59(18) . . ?
C2 Si1 Fe1 106.87(10) . . ?
C2 Si1 C14 105.00(14) . . ?
C14 Si1 Fe1 106.19(10) . . ?
N2 N1 Fe1 179.4(4) . . ?
C3 C2 Si1 115.9(2) . . ?
C3 C2 C7 118.1(3) . . ?
C7 C2 Si1 125.9(3) . . ?
C2 C3 P1 114.8(2) . . ?
C2 C3 C4 119.5(3) . . ?
C4 C3 P1 125.5(3) . . ?
C5 C4 C3 120.5(3) . . ?
C6 C5 C4 120.4(3) . . ?
C5 C6 C7 119.7(3) . . ?
C6 C7 C2 121.6(3) . . ?
C9 C8 P1 113.3(3) . . ?
C9 C8 C10 113.4(3) . . ?
C10 C8 P1 111.2(3) . . ?
C12 C11 P1 110.0(2) . . ?
C12 C11 C13 107.8(3) . . ?
C13 C11 P1 116.6(3) . . ?
C15 C14 Si1 115.9(2) . . ?
C15 C14 C19 118.0(3) . . ?
C19 C14 Si1 126.0(2) . . ?
C14 C15 P2 114.6(2) . . ?
C14 C15 C16 120.3(3) . . ?
C16 C15 P2 125.1(2) . . ?
C17 C16 C15 120.4(3) . . ?
C18 C17 C16 119.9(3) . . ?
C17 C18 C19 120.0(3) . . ?
C18 C19 C14 121.4(3) . . ?
C21 C20 P2 112.5(2) . . ?
C22 C20 P2 111.2(2) . . ?
C22 C20 C21 112.0(3) . . ?
C24 C23 P2 110.7(2) . . ?
C24 C23 C25 109.1(3) . . ?
C25 C23 P2 116.3(2) . . ?

loop_
_geom_bond_atom_site_label_1
_geom_bond_atom_site_label_2
_geom_bond_distance
_geom_bond_site_symmetry_2
_geom_bond_publ_flag
Fe1 P1 2.2102(9) . ?
Fe1 P2 2.2245(9) . ?
Fe1 P3 2.2408(10) . ?
Fe1 Si1 2.3152(11) . ?
Fe1 N1 1.880(4) . ?
P1 C3 1.831(3) . ?
P1 C8 1.864(4) . ?
P1 C11 1.880(3) . ?
P2 C15 1.839(3) . ?
P2 C20 1.862(3) . ?
P2 C23 1.872(3) . ?
P3 C26 1.837(4) . ?
P3 C27 1.823(4) . ?
P3 C28 1.838(4) . ?
Si1 C1 1.897(4) . ?
Si1 C2 1.906(3) . ?
Si1 C14 1.911(3) . ?
N1 N2 1.161(5) . ?
C2 C3 1.400(4) . ?
C2 C7 1.402(5) . ?
C3 C4 1.402(5) . ?
C4 C5 1.381(5) . ?
C5 C6 1.369(6) . ?
C6 C7 1.383(5) . ?
C8 C9 1.537(6) . ?
C8 C10 1.539(5) . ?
C11 C12 1.524(5) . ?
C11 C13 1.540(5) . ?
C14 C15 1.400(4) . ?
C14 C19 1.401(5) . ?
C15 C16 1.406(5) . ?
C16 C17 1.384(5) . ?
C17 C18 1.381(5) . ?
C18 C19 1.393(5) . ?
C20 C21 1.530(5) . ?
C20 C22 1.525(4) . ?
C23 C24 1.529(5) . ?
C23 C25 1.535(4) . ?
